data_7060352
loop_
_publ_author_name
'Katkova, Svetlana A.'
'Luzyanin, Konstantin V.'
'Novikov, Alexander S.'
'Kinzhalov, Mikhail A.'

_publ_section_title
;
 Modulation of luminescence properties for
 [cyclometalated]-PtII(isocyanide) complexes upon co-crystallisation with
 halosubstituted perfluorinated arenes
;
_journal_issue 6
_journal_name_full 'New Journal of Chemistry'
_journal_page_first 2948
_journal_page_last 2952
_journal_paper_doi 10.1039/D0NJ05457G
_journal_volume 45
_journal_year 2021
_chemical_formula_moiety 'C18 H13 Cl N2 Pt, Br2 C6 F4'
_chemical_formula_sum 'C24 H13 Br2 Cl F4 N2 Pt'
_chemical_formula_weight 795.72
_space_group_crystal_system monoclinic
_space_group_IT_number 14
_space_group_name_Hall '-P 2ybc'
_space_group_name_H-M_alt 'P 1 21/c 1'
_atom_sites_solution_hydrogens geom
_atom_sites_solution_primary dual
_audit_creation_date 2020-12-15
_audit_creation_method
;
Olex2 1.2
(compiled 2018.05.29 svn.r3508 for OlexSys, GUI svn.r5506)
;
_audit_update_record
;
2020-12-16 deposited with the CCDC.	2021-01-22 downloaded from the CCDC.
;
_cell_angle_alpha 90
_cell_angle_beta 90.911(2)
_cell_angle_gamma 90
_cell_formula_units_Z 4
_cell_length_a 6.8603(2)
_cell_length_b 15.4638(5)
_cell_length_c 21.8179(6)
_cell_measurement_reflns_used 6287
_cell_measurement_temperature 99.99(10)
_cell_measurement_theta_max 32.0110
_cell_measurement_theta_min 3.1090
_cell_volume 2314.29(12)
_computing_cell_refinement
;
CrysAlisPro, Agilent Technologies,
Version 1.171.36.32 (release 02-08-2013 CrysAlis171 .NET)
(compiled Aug  2 2013,16:46:58)
;
_computing_data_collection
;
CrysAlisPro, Agilent Technologies,
Version 1.171.36.32 (release 02-08-2013 CrysAlis171 .NET)
(compiled Aug  2 2013,16:46:58)
;
_computing_data_reduction
;
CrysAlisPro, Agilent Technologies,
Version 1.171.36.32 (release 02-08-2013 CrysAlis171 .NET)
(compiled Aug  2 2013,16:46:58)
;
_computing_molecular_graphics 'Olex2 (Dolomanov et al., 2009)'
_computing_publication_material 'Olex2 (Dolomanov et al., 2009)'
_computing_structure_refinement 'ShelXL (Sheldrick, 2015)'
_computing_structure_solution 'ShelXT (Sheldrick, 2015)'
_diffrn_ambient_temperature 99.99(10)
_diffrn_detector_area_resol_mean 16.2096
_diffrn_measured_fraction_theta_full 0.998
_diffrn_measured_fraction_theta_max 0.998
_diffrn_measurement_details
;
#__ type_ start__ end____ width___ exp.time_
  1 omega  -27.00   43.00   1.0000   21.1400
omega____ theta____ kappa____ phi______ frames
    -      -25.4311   77.0000  -90.0000 70

#__ type_ start__ end____ width___ exp.time_
  2 omega   -6.00   34.00   1.0000   21.1400
omega____ theta____ kappa____ phi______ frames
    -      -25.4311   77.0000   60.0000 40

#__ type_ start__ end____ width___ exp.time_
  3 omega  -14.00   32.00   1.0000   21.1400
omega____ theta____ kappa____ phi______ frames
    -      -25.4311   77.0000  150.0000 46

#__ type_ start__ end____ width___ exp.time_
  4 omega   40.00   98.00   1.0000   21.1400
omega____ theta____ kappa____ phi______ frames
    -       26.5248   38.0000  120.0000 58

#__ type_ start__ end____ width___ exp.time_
  5 omega   35.00   86.00   1.0000   21.1400
omega____ theta____ kappa____ phi______ frames
    -       26.5248   57.0000  -60.0000 51

#__ type_ start__ end____ width___ exp.time_
  6 omega  -22.00    5.00   1.0000   21.1400
omega____ theta____ kappa____ phi______ frames
    -      -25.4311  -89.0000  -89.0000 27

#__ type_ start__ end____ width___ exp.time_
  7 omega  -45.00    4.00   1.0000   21.1400
omega____ theta____ kappa____ phi______ frames
    -      -25.4311   38.0000  -90.0000 49

#__ type_ start__ end____ width___ exp.time_
  8 omega   77.00  103.00   1.0000   21.1400
omega____ theta____ kappa____ phi______ frames
    -       26.5248 -178.0000  -60.0000 26

#__ type_ start__ end____ width___ exp.time_
  9 omega  -25.00   19.00   1.0000   21.1400
omega____ theta____ kappa____ phi______ frames
    -      -25.4311  -19.0000   60.0000 44

#__ type_ start__ end____ width___ exp.time_
 10 omega  -37.00  -16.00   1.0000   21.1400
omega____ theta____ kappa____ phi______ frames
    -      -25.4311  -89.0000  -89.0000 21
;
_diffrn_measurement_device_type 'Xcalibur, Eos'
_diffrn_measurement_method '\w scans'
_diffrn_orient_matrix_UB_11 0.0177903000
_diffrn_orient_matrix_UB_12 0.0281716000
_diffrn_orient_matrix_UB_13 -0.0249562000
_diffrn_orient_matrix_UB_21 -0.0492688000
_diffrn_orient_matrix_UB_22 0.0337765000
_diffrn_orient_matrix_UB_23 0.0153588000
_diffrn_orient_matrix_UB_31 0.0891465000
_diffrn_orient_matrix_UB_32 0.0130441000
_diffrn_orient_matrix_UB_33 0.0140800000
_diffrn_radiation_monochromator graphite
_diffrn_radiation_type MoK\a
_diffrn_radiation_wavelength 0.71073
_diffrn_reflns_av_R_equivalents 0.0343
_diffrn_reflns_av_unetI/netI 0.0353
_diffrn_reflns_Laue_measured_fraction_full 0.998
_diffrn_reflns_Laue_measured_fraction_max 0.998
_diffrn_reflns_limit_h_max 8
_diffrn_reflns_limit_h_min -8
_diffrn_reflns_limit_k_max 20
_diffrn_reflns_limit_k_min -19
_diffrn_reflns_limit_l_max 28
_diffrn_reflns_limit_l_min -28
_diffrn_reflns_number 19343
_diffrn_reflns_point_group_measured_fraction_full 0.998
_diffrn_reflns_point_group_measured_fraction_max 0.998
_diffrn_reflns_theta_full 25.242
_diffrn_reflns_theta_max 27.498
_diffrn_reflns_theta_min 2.634
_diffrn_source 'Enhance (Mo) X-ray Source'
_exptl_absorpt_coefficient_mu 9.680
_exptl_absorpt_correction_T_max 1.00000
_exptl_absorpt_correction_T_min 0.27270
_exptl_absorpt_correction_type multi-scan
_exptl_absorpt_process_details
;
CrysAlisPro, Agilent Technologies,
Version 1.171.36.32 (release 02-08-2013 CrysAlis171 .NET)
(compiled Aug  2 2013,16:46:58)
Empirical absorption correction using spherical harmonics,
 implemented in SCALE3 ABSPACK scaling algorithm.
;
_exptl_crystal_colour 'clear greenish yellow'
_exptl_crystal_colour_lustre clear
_exptl_crystal_colour_modifier greenish
_exptl_crystal_colour_primary yellow
_exptl_crystal_density_diffrn 2.284
_exptl_crystal_description prism
_exptl_crystal_F_000 1488
_exptl_crystal_size_max 0.15
_exptl_crystal_size_mid 0.12
_exptl_crystal_size_min 0.08
_refine_diff_density_max 3.208
_refine_diff_density_min -1.560
_refine_diff_density_rms 0.153
_refine_ls_extinction_method none
_refine_ls_goodness_of_fit_ref 1.130
_refine_ls_hydrogen_treatment constr
_refine_ls_matrix_type full
_refine_ls_number_parameters 308
_refine_ls_number_reflns 5284
_refine_ls_number_restraints 0
_refine_ls_restrained_S_all 1.130
_refine_ls_R_factor_all 0.0381
_refine_ls_R_factor_gt 0.0316
_refine_ls_shift/su_max 0.001
_refine_ls_shift/su_mean 0.000
_refine_ls_structure_factor_coef Fsqd
_refine_ls_weighting_details 'w=1/[\s^2^(Fo^2^)+(0.0180P)^2^+10.1045P] where P=(Fo^2^+2Fc^2^)/3'
_refine_ls_weighting_scheme calc
_refine_ls_wR_factor_gt 0.0623
_refine_ls_wR_factor_ref 0.0649
_reflns_Friedel_coverage 0.000
_reflns_number_gt 4756
_reflns_number_total 5284
_reflns_threshold_expression 'I > 2\s(I)'
_cod_data_source_file d0nj05457g2.cif
_cod_data_source_block 1ver0-10725-11970_ars-128
_cod_depositor_comments 'Adding full bibliography for 7060349--7060354.cif.'
_cod_database_code 7060352
_shelx_shelxl_version_number 2018/3
_chemical_oxdiff_formula 'C24 Cl N2 Pt Br2 F4'
_shelx_space_group_comment
;
The symmetry employed for this shelxl refinement is uniquely defined
by the following loop, which should always be used as a source of
symmetry information in preference to the above space-group names.
They are only intended as comments.
;
_shelx_estimated_absorpt_t_max 0.511
_shelx_estimated_absorpt_t_min 0.325
_reflns_odcompleteness_completeness 99.93
_reflns_odcompleteness_iscentric 1
_reflns_odcompleteness_theta 30.01
_olex2_refinement_description
;
1. Others
 Fixed Uiso: H8(0.017) H9(0.02) H11(0.019) H17(0.022) H7(0.025) H16(0.024)
 H10(0.021) H14(0.022) H3(0.025) H5(0.027) H6(0.025) H4(0.031) H15(0.027)
 Fixed X: H8(0.194951) H9(0.188367) H11(0.164832) H17(0.199757) H7(0.564828)
 H16(0.183872) H10(0.173216) H14(0.157912) H3(-0.007325) H5(0.375865)
 H6(0.630341) H4(0.061313) H15(0.16844)
 Fixed Y: H8(0.466893) H9(0.608873) H11(0.527462) H17(0.144628) H7(0.012905)
 H16(0.150964) H10(0.639828) H14(0.408742) H3(-0.038376) H5(-0.233253) H6(-
 0.136474) H4(-0.185642) H15(0.282015)
 Fixed Z: H8(0.480377) H9(0.449502) H11(0.275408) H17(0.313865) H7(0.423344)
 H16(0.208717) H10(0.345107) H14(0.214337) H3(0.441749) H5(0.435959)
 H6(0.425406) H4(0.445378) H15(0.158252)
;
_olex2_submission_special_instructions 'No special instructions were received'

loop_
_space_group_symop_operation_xyz
'x, y, z'
'-x, y+1/2, -z+1/2'
'-x, -y, -z'
'x, -y-1/2, z-1/2'

loop_
_atom_site_label
_atom_site_type_symbol
_atom_site_fract_x
_atom_site_fract_y
_atom_site_fract_z
_atom_site_U_iso_or_equiv
_atom_site_adp_type
_atom_site_occupancy
_atom_site_site_symmetry_order
_atom_site_calc_flag
_atom_site_refinement_flags_posn
_atom_site_refinement_flags_adp
_atom_site_refinement_flags_occupancy
_atom_site_disorder_assembly
_atom_site_disorder_group
Pt1 Pt 0.20320(3) 0.28451(2) 0.42137(2) 0.01122(6) Uani 1 1 d . . . . .
Br1S Br 0.31586(7) 0.99868(4) 0.11058(2) 0.01603(11) Uani 1 1 d . . . . .
Br2S Br 0.33942(8) 0.96500(4) 0.26463(2) 0.02362(13) Uani 1 1 d . . . . .
Cl1 Cl 0.22695(18) 0.31049(8) 0.53016(5) 0.0140(2) Uani 1 1 d . . . . .
F4S F 0.2936(5) 0.8278(2) 0.04548(13) 0.0210(7) Uani 1 1 d . . . . .
F3S F 0.2909(5) 0.6665(2) 0.09072(15) 0.0279(8) Uani 1 1 d . . . . .
F1S F 0.3343(5) 0.7747(2) 0.29091(14) 0.0277(8) Uani 1 1 d . . . . .
F2S F 0.3153(5) 0.6395(2) 0.21302(17) 0.0289(8) Uani 1 1 d . . . . .
N2 N 0.1874(6) 0.4134(3) 0.39896(19) 0.0128(9) Uani 1 1 d . . . . .
N1 N 0.2349(7) 0.0895(3) 0.4342(2) 0.0186(10) Uani 1 1 d . . . . .
C12 C 0.1784(7) 0.4308(4) 0.3375(2) 0.0129(10) Uani 1 1 d . . . . .
C18 C 0.1862(7) 0.2731(3) 0.3300(2) 0.0130(10) Uani 1 1 d . . . . .
C6S C 0.3036(7) 0.8169(4) 0.1063(2) 0.0155(11) Uani 1 1 d . . . . .
C13 C 0.1785(7) 0.3535(4) 0.2990(2) 0.0138(10) Uani 1 1 d . . . . .
C8 C 0.1899(7) 0.4793(4) 0.4387(2) 0.0145(11) Uani 1 1 d . . . . .
H8 H 0.194951 0.466893 0.480377 0.017 Uiso 1 1 calc R . . . .
C2S C 0.3253(7) 0.8737(4) 0.2086(2) 0.0164(11) Uani 1 1 d . . . . .
C5S C 0.3032(8) 0.7338(3) 0.1288(2) 0.0172(11) Uani 1 1 d . . . . .
C1S C 0.3153(7) 0.8878(3) 0.1452(2) 0.0126(10) Uani 1 1 d . . . . .
C9 C 0.1854(8) 0.5646(4) 0.4207(3) 0.0170(11) Uani 1 1 d . . . . .
H9 H 0.188367 0.608873 0.449502 0.020 Uiso 1 1 calc R . . . .
C11 C 0.1720(7) 0.5158(4) 0.3172(2) 0.0157(11) Uani 1 1 d . . . . .
H11 H 0.164832 0.527462 0.275408 0.019 Uiso 1 1 calc R . . . .
C17 C 0.1909(7) 0.1982(4) 0.2946(2) 0.0182(11) Uani 1 1 d . . . . .
H17 H 0.199757 0.144628 0.313865 0.022 Uiso 1 1 calc R . . . .
C7 C 0.4647(8) -0.0270(4) 0.4279(2) 0.0209(12) Uani 1 1 d . . . . .
H7 H 0.564828 0.012905 0.423344 0.025 Uiso 1 1 calc R . . . .
C4S C 0.3138(8) 0.7204(4) 0.1913(3) 0.0205(12) Uani 1 1 d . . . . .
C16 C 0.1826(8) 0.2020(4) 0.2312(2) 0.0198(12) Uani 1 1 d . . . . .
H16 H 0.183872 0.150964 0.208717 0.024 Uiso 1 1 calc R . . . .
C2 C 0.2732(8) 0.0000(4) 0.4340(2) 0.0180(11) Uani 1 1 d . . . . .
C3S C 0.3239(8) 0.7904(4) 0.2306(2) 0.0190(11) Uani 1 1 d . . . . .
C10 C 0.1764(7) 0.5828(4) 0.3587(2) 0.0176(11) Uani 1 1 d . . . . .
H10 H 0.173216 0.639828 0.345107 0.021 Uiso 1 1 calc R . . . .
C14 C 0.1679(8) 0.3559(4) 0.2344(2) 0.0185(11) Uani 1 1 d . . . . .
H14 H 0.157912 0.408742 0.214337 0.022 Uiso 1 1 calc R . . . .
C1 C 0.2224(8) 0.1644(4) 0.4321(2) 0.0182(11) Uani 1 1 d . . . . .
C3 C 0.1205(8) -0.0580(4) 0.4392(2) 0.0212(12) Uani 1 1 d . . . . .
H3 H -0.007325 -0.038376 0.441749 0.025 Uiso 1 1 calc R . . . .
C5 C 0.3502(9) -0.1742(4) 0.4353(2) 0.0227(12) Uani 1 1 d . . . . .
H5 H 0.375865 -0.233253 0.435959 0.027 Uiso 1 1 calc R . . . .
C6 C 0.5033(9) -0.1163(4) 0.4290(2) 0.0209(12) Uani 1 1 d . . . . .
H6 H 0.630341 -0.136474 0.425406 0.025 Uiso 1 1 calc R . . . .
C4 C 0.1617(10) -0.1459(4) 0.4407(3) 0.0258(13) Uani 1 1 d . . . . .
H4 H 0.061313 -0.185642 0.445378 0.031 Uiso 1 1 calc R . . . .
C15 C 0.1723(8) 0.2803(4) 0.2009(2) 0.0225(12) Uani 1 1 d . . . . .
H15 H 0.168440 0.282015 0.158252 0.027 Uiso 1 1 calc R . . . .

loop_
_atom_site_aniso_label
_atom_site_aniso_U_11
_atom_site_aniso_U_22
_atom_site_aniso_U_33
_atom_site_aniso_U_23
_atom_site_aniso_U_13
_atom_site_aniso_U_12
Pt1 0.01322(9) 0.00914(10) 0.01132(9) -0.00032(8) 0.00114(6) 0.00106(8)
Br1S 0.0160(2) 0.0148(3) 0.0172(2) 0.0037(2) 0.00069(18) 0.0002(2)
Br2S 0.0282(3) 0.0267(3) 0.0159(3) -0.0056(2) -0.0012(2) 0.0027(3)
Cl1 0.0231(6) 0.0094(6) 0.0095(5) 0.0007(4) 0.0022(4) 0.0024(5)
F4S 0.0268(16) 0.0236(18) 0.0126(14) 0.0004(14) -0.0014(12) 0.0032(15)
F3S 0.0351(19) 0.0173(18) 0.0313(19) -0.0054(15) 0.0005(15) 0.0017(16)
F1S 0.0296(17) 0.038(2) 0.0158(15) 0.0113(15) 0.0003(13) 0.0039(17)
F2S 0.0322(19) 0.0161(17) 0.038(2) 0.0147(16) 0.0020(15) 0.0011(16)
N2 0.0107(19) 0.013(2) 0.015(2) 0.0008(17) 0.0034(16) 0.0013(18)
N1 0.023(2) 0.018(3) 0.014(2) 0.0004(19) -0.0031(17) 0.002(2)
C12 0.010(2) 0.018(3) 0.011(2) -0.002(2) -0.0012(17) -0.001(2)
C18 0.007(2) 0.018(3) 0.015(2) -0.002(2) 0.0004(18) -0.005(2)
C6S 0.011(2) 0.020(3) 0.015(2) 0.002(2) 0.0001(19) 0.002(2)
C13 0.009(2) 0.019(3) 0.014(2) 0.001(2) 0.0018(18) 0.001(2)
C8 0.008(2) 0.018(3) 0.017(2) -0.001(2) 0.0051(19) 0.001(2)
C2S 0.012(2) 0.022(3) 0.015(2) 0.000(2) 0.0015(19) 0.003(2)
C5S 0.018(2) 0.013(3) 0.021(3) 0.001(2) 0.003(2) 0.003(2)
C1S 0.009(2) 0.014(3) 0.015(2) 0.005(2) 0.0004(18) 0.000(2)
C9 0.018(2) 0.014(3) 0.019(3) -0.001(2) -0.001(2) 0.000(2)
C11 0.020(3) 0.017(3) 0.010(2) 0.002(2) 0.0000(19) 0.000(2)
C17 0.017(2) 0.017(3) 0.021(3) -0.001(2) 0.000(2) -0.002(2)
C7 0.027(3) 0.020(3) 0.015(3) -0.002(2) 0.000(2) -0.002(2)
C4S 0.019(3) 0.017(3) 0.026(3) 0.008(2) 0.002(2) 0.002(2)
C16 0.024(3) 0.018(3) 0.017(3) -0.010(2) 0.000(2) -0.006(2)
C2 0.032(3) 0.012(3) 0.010(2) -0.001(2) -0.003(2) 0.005(2)
C3S 0.019(2) 0.025(3) 0.013(2) 0.007(2) 0.0008(19) 0.003(2)
C10 0.018(3) 0.012(3) 0.023(3) 0.004(2) -0.001(2) 0.001(2)
C14 0.023(3) 0.021(3) 0.012(2) 0.001(2) 0.002(2) -0.004(2)
C1 0.025(3) 0.016(3) 0.013(3) 0.000(2) 0.000(2) 0.000(2)
C3 0.021(3) 0.023(3) 0.019(3) 0.001(2) 0.000(2) -0.002(2)
C5 0.043(3) 0.008(3) 0.017(3) 0.001(2) 0.000(2) 0.003(3)
C6 0.031(3) 0.020(3) 0.012(2) -0.002(2) -0.002(2) 0.005(3)
C4 0.042(4) 0.014(3) 0.022(3) 0.002(2) 0.000(3) -0.008(3)
C15 0.026(3) 0.029(3) 0.013(2) -0.006(2) 0.001(2) -0.003(3)

loop_
_atom_type_symbol
_atom_type_description
_atom_type_scat_dispersion_real
_atom_type_scat_dispersion_imag
_atom_type_scat_source
C C 0.0033 0.0016 'International Tables Vol C Tables 4.2.6.8 and 6.1.1.4'
H H 0.0000 0.0000 'International Tables Vol C Tables 4.2.6.8 and 6.1.1.4'
Br Br -0.2901 2.4595 'International Tables Vol C Tables 4.2.6.8 and 6.1.1.4'
Cl Cl 0.1484 0.1585 'International Tables Vol C Tables 4.2.6.8 and 6.1.1.4'
F F 0.0171 0.0103 'International Tables Vol C Tables 4.2.6.8 and 6.1.1.4'
N N 0.0061 0.0033 'International Tables Vol C Tables 4.2.6.8 and 6.1.1.4'
Pt Pt -1.7033 8.3905 'International Tables Vol C Tables 4.2.6.8 and 6.1.1.4'

loop_
_geom_angle_atom_site_label_1
_geom_angle_atom_site_label_2
_geom_angle_atom_site_label_3
_geom_angle
_geom_angle_site_symmetry_1
_geom_angle_site_symmetry_3
_geom_angle_publ_flag
N2 Pt1 Cl1 94.31(12) . . ?
C18 Pt1 Cl1 175.44(16) . . ?
C18 Pt1 N2 81.19(19) . . ?
C1 Pt1 Cl1 92.24(16) . . ?
C1 Pt1 N2 173.30(19) . . ?
C1 Pt1 C18 92.2(2) . . ?
C12 N2 Pt1 115.2(3) . . ?
C8 N2 Pt1 125.8(3) . . ?
C8 N2 C12 119.0(5) . . ?
C1 N1 C2 173.0(6) . . ?
N2 C12 C13 113.7(5) . . ?
N2 C12 C11 120.0(5) . . ?
C11 C12 C13 126.3(4) . . ?
C13 C18 Pt1 113.5(4) . . ?
C17 C18 Pt1 128.6(4) . . ?
C17 C18 C13 117.8(5) . . ?
F4S C6S C5S 118.2(5) . . ?
F4S C6S C1S 120.5(5) . . ?
C5S C6S C1S 121.3(5) . . ?
C18 C13 C12 116.5(4) . . ?
C14 C13 C12 123.5(5) . . ?
C14 C13 C18 120.0(5) . . ?
N2 C8 C9 123.0(5) . . ?
C1S C2S Br2S 121.9(4) . . ?
C3S C2S Br2S 118.7(4) . . ?
C3S C2S C1S 119.4(5) . . ?
F3S C5S C6S 120.5(5) . . ?
F3S C5S C4S 120.0(5) . . ?
C6S C5S C4S 119.5(5) . . ?
C6S C1S Br1S 118.5(4) . . ?
C6S C1S C2S 118.8(5) . . ?
C2S C1S Br1S 122.7(4) . . ?
C8 C9 C10 118.4(5) . . ?
C10 C11 C12 120.3(5) . . ?
C16 C17 C18 121.2(5) . . ?
C2 C7 C6 118.2(5) . . ?
F2S C4S C5S 119.4(5) . . ?
F2S C4S C3S 120.8(5) . . ?
C5S C4S C3S 119.9(5) . . ?
C15 C16 C17 121.2(5) . . ?
C7 C2 N1 118.2(5) . . ?
C3 C2 N1 119.6(5) . . ?
C3 C2 C7 122.2(5) . . ?
F1S C3S C2S 120.8(5) . . ?
F1S C3S C4S 118.0(5) . . ?
C2S C3S C4S 121.2(5) . . ?
C11 C10 C9 119.3(5) . . ?
C15 C14 C13 120.5(5) . . ?
N1 C1 Pt1 175.2(5) . . ?
C2 C3 C4 118.7(5) . . ?
C4 C5 C6 121.2(5) . . ?
C5 C6 C7 119.5(5) . . ?
C5 C4 C3 120.2(6) . . ?
C14 C15 C16 119.3(5) . . ?

loop_
_geom_bond_atom_site_label_1
_geom_bond_atom_site_label_2
_geom_bond_distance
_geom_bond_site_symmetry_2
_geom_bond_publ_flag
Pt1 Cl1 2.4104(12) . ?
Pt1 N2 2.054(4) . ?
Pt1 C18 2.003(5) . ?
Pt1 C1 1.876(6) . ?
Br1S C1S 1.874(5) . ?
Br2S C2S 1.869(6) . ?
F4S C6S 1.338(6) . ?
F3S C5S 1.334(6) . ?
F1S C3S 1.339(6) . ?
F2S C4S 1.339(6) . ?
N2 C12 1.369(6) . ?
N2 C8 1.337(7) . ?
N1 C2 1.410(7) . ?
N1 C1 1.162(7) . ?
C12 C13 1.460(7) . ?
C12 C11 1.387(7) . ?
C18 C13 1.416(7) . ?
C18 C17 1.393(7) . ?
C6S C5S 1.376(8) . ?
C6S C1S 1.389(7) . ?
C13 C14 1.410(7) . ?
C8 C9 1.377(7) . ?
C2S C1S 1.401(7) . ?
C2S C3S 1.375(8) . ?
C5S C4S 1.379(8) . ?
C9 C10 1.382(7) . ?
C11 C10 1.376(7) . ?
C17 C16 1.384(7) . ?
C7 C2 1.386(8) . ?
C7 C6 1.407(8) . ?
C4S C3S 1.382(8) . ?
C16 C15 1.381(8) . ?
C2 C3 1.385(8) . ?
C14 C15 1.380(8) . ?
C3 C4 1.389(8) . ?
C5 C6 1.389(8) . ?
C5 C4 1.372(9) . ?

loop_
_twin_individual_id
_twin_individual_mass_fraction_refined
1 0.9777(5)
2 0.0223(5)
